data_7039177
loop_
_publ_author_name
'Bonsu, Richard O.'
'Bock, Duane C.'
'Kim, Hankook'
'Korotkov, Roman Y.'
'Abboud, Khalil A.'
'Anderson, Timothy J.'
'McElwee-White, Lisa'

_publ_section_title
;
 Synthesis and evaluation of \k(2)-\b-diketonate and \b-ketoesterate
 tungsten(vi) oxo-alkoxide complexes as precursors for chemical vapor
 deposition of WOx thin films.
;
_journal_issue 27
_journal_name_full 'Dalton transactions (Cambridge, England : 2003)'
_journal_page_first 10897
_journal_page_last 10908
_journal_paper_doi 10.1039/c6dt01078d
_journal_volume 45
_journal_year 2016
_chemical_formula_moiety '2(C22 H38 O6 W1), 0.5(C5 H12)'
_chemical_formula_sum 'C46.5 H82 O12 W2'
_chemical_formula_weight 1200.82
_space_group_crystal_system monoclinic
_space_group_IT_number 14
_space_group_name_Hall '-P 2yn'
_space_group_name_H-M_alt 'P 1 21/n 1'
_symmetry_space_group_name_Hall '-P 2yn'
_symmetry_space_group_name_H-M 'P 1 21/n 1'
_atom_sites_solution_hydrogens geom
_audit_creation_method SHELXL-2013
_audit_update_record
;
2016-02-19 deposited with the CCDC.
2016-05-02 downloaded from the CCDC.
;
_cell_angle_alpha 90
_cell_angle_beta 104.2143(7)
_cell_angle_gamma 90
_cell_formula_units_Z 4
_cell_length_a 18.4587(8)
_cell_length_b 15.2076(7)
_cell_length_c 19.5770(8)
_cell_measurement_reflns_used 9259
_cell_measurement_temperature 100(2)
_cell_measurement_theta_max 28.0
_cell_measurement_theta_min 2.0
_cell_volume 5327.3(4)
_computing_cell_refinement 'Bruker APEX2'
_computing_data_collection 'Bruker APEX2 (Bruker, 2008)'
_computing_data_reduction 'Bruker SAINT (Bruker, 2008)'
_computing_molecular_graphics 'SHELXL-2013 (Sheldrick, 2013)'
_computing_publication_material 'SHELXL-2013 (Sheldrick, 2013)'
_computing_structure_refinement 'SHELXL-2013 (Sheldrick, 2013)'
_computing_structure_solution 'SHELXL-2013 (Sheldrick, 2013)'
_diffrn_ambient_temperature 100(2)
_diffrn_measured_fraction_theta_full 0.951
_diffrn_measured_fraction_theta_max 0.939
_diffrn_measurement_device_type 'Bruker APEX-II DUO'
_diffrn_measurement_method 'phi and omega scans'
_diffrn_radiation_type MoK\a
_diffrn_radiation_wavelength 0.71073
_diffrn_reflns_av_R_equivalents 0.0476
_diffrn_reflns_av_unetI/netI 0.0539
_diffrn_reflns_Laue_measured_fraction_full 0.951
_diffrn_reflns_Laue_measured_fraction_max 0.939
_diffrn_reflns_limit_h_max 19
_diffrn_reflns_limit_h_min -23
_diffrn_reflns_limit_k_max 19
_diffrn_reflns_limit_k_min -19
_diffrn_reflns_limit_l_max 24
_diffrn_reflns_limit_l_min -25
_diffrn_reflns_number 29301
_diffrn_reflns_point_group_measured_fraction_full 0.951
_diffrn_reflns_point_group_measured_fraction_max 0.939
_diffrn_reflns_theta_full 25.242
_diffrn_reflns_theta_max 27.499
_diffrn_reflns_theta_min 1.359
_diffrn_source 'fine-focus sealed tube'
_exptl_absorpt_coefficient_mu 4.368
_exptl_absorpt_correction_T_max 0.6458
_exptl_absorpt_correction_T_min 0.5675
_exptl_absorpt_correction_type analytical
_exptl_absorpt_process_details 'based on measured indexed crystal faces, Bruker SHELXTL  v6.14 (Bruker 2008)'
_exptl_crystal_colour colourless
_exptl_crystal_density_diffrn 1.497
_exptl_crystal_description plates
_exptl_crystal_F_000 2420
_exptl_crystal_size_max 0.171
_exptl_crystal_size_mid 0.171
_exptl_crystal_size_min 0.158
_refine_diff_density_max 1.911
_refine_diff_density_min -1.115
_refine_diff_density_rms 0.114
_refine_ls_extinction_method none
_refine_ls_goodness_of_fit_ref 0.946
_refine_ls_hydrogen_treatment constr
_refine_ls_matrix_type full
_refine_ls_number_parameters 569
_refine_ls_number_reflns 11486
_refine_ls_number_restraints 0
_refine_ls_restrained_S_all 0.946
_refine_ls_R_factor_all 0.0551
_refine_ls_R_factor_gt 0.0327
_refine_ls_shift/su_max 0.003
_refine_ls_shift/su_mean 0.000
_refine_ls_structure_factor_coef Fsqd
_refine_ls_weighting_details 'w=1/[\s^2^(Fo^2^)+(0.0346P)^2^] where P=(Fo^2^+2Fc^2^)/3'
_refine_ls_weighting_scheme calc
_refine_ls_wR_factor_gt 0.0705
_refine_ls_wR_factor_ref 0.0763
_reflns_Friedel_coverage 0.000
_reflns_number_gt 8128
_reflns_number_total 11486
_reflns_threshold_expression 'I > 2\s(I)'
_cod_data_source_file c6dt01078d3.cif
_cod_data_source_block bonsu18
_cod_depositor_comments 'Adding full bibliography for 7039174--7039177.cif.'
_cod_original_formula_sum 'C46.50 H82 O12 W2'
_cod_database_code 7039177
_shelx_space_group_comment
; 
The symmetry employed for this shelxl refinement is uniquely defined 
by the following loop, which should always be used as a source of 
symmetry information in preference to the above space-group names. 
They are only intended as comments. 
;
_shelx_estimated_absorpt_t_min 0.522
_shelx_estimated_absorpt_t_max 0.545
_shelxl_version_number 2013-3

loop_
_space_group_symop_operation_xyz
'x, y, z'
'-x+1/2, y+1/2, -z+1/2'
'-x, -y, -z'
'x-1/2, -y-1/2, z-1/2'

loop_
_atom_site_label
_atom_site_type_symbol
_atom_site_fract_x
_atom_site_fract_y
_atom_site_fract_z
_atom_site_U_iso_or_equiv
_atom_site_adp_type
_atom_site_occupancy
_atom_site_site_symmetry_order
_atom_site_calc_flag
_atom_site_refinement_flags_posn
_atom_site_refinement_flags_adp
_atom_site_refinement_flags_occupancy
_atom_site_disorder_assembly
_atom_site_disorder_group
W1A W 0.15404(2) 0.27963(2) 0.68011(2) 0.02288(6) Uani 1 1 d . . . . .
O1A O 0.17808(18) 0.18363(18) 0.72654(15) 0.0321(8) Uani 1 1 d . . . . .
O2A O 0.06369(19) 0.29851(19) 0.68548(16) 0.0357(8) Uani 1 1 d . . . . .
O3A O 0.15406(19) 0.40217(19) 0.62568(15) 0.0380(9) Uani 1 1 d . . . . .
O4A O 0.20903(18) 0.35375(16) 0.75980(14) 0.0288(7) Uani 1 1 d . . . . .
O5A O 0.26241(18) 0.2821(2) 0.65465(15) 0.0352(8) Uani 1 1 d . . . . .
O6A O 0.12625(17) 0.23240(18) 0.58327(15) 0.0273(7) Uani 1 1 d . . . . .
C1A C 0.1811(3) 0.4763(3) 0.6444(2) 0.0306(11) Uani 1 1 d . . . . .
C2A C 0.2254(3) 0.4931(3) 0.7133(2) 0.0320(12) Uani 1 1 d . . . . .
H2AA H 0.2483 0.5492 0.7229 0.038 Uiso 1 1 calc R U . . .
C3A C 0.2369(3) 0.4327(3) 0.7667(2) 0.0274(11) Uani 1 1 d . . . . .
C4A C 0.1658(3) 0.5473(3) 0.5872(2) 0.0355(12) Uani 1 1 d . . . . .
C5A C 0.2172(4) 0.5261(4) 0.5355(3) 0.075(2) Uani 1 1 d . . . . .
H5AA H 0.2084 0.5698 0.4976 0.112 Uiso 1 1 calc R U . . .
H5AB H 0.2053 0.4674 0.5153 0.112 Uiso 1 1 calc R U . . .
H5AC H 0.2698 0.5281 0.5616 0.112 Uiso 1 1 calc R U . . .
C6A C 0.0862(3) 0.5382(3) 0.5438(3) 0.0438(14) Uani 1 1 d . . . . .
H6AA H 0.0518 0.5456 0.5744 0.066 Uiso 1 1 calc R U . . .
H6AB H 0.0792 0.4798 0.5221 0.066 Uiso 1 1 calc R U . . .
H6AC H 0.0760 0.5833 0.5070 0.066 Uiso 1 1 calc R U . . .
C7A C 0.1790(4) 0.6374(3) 0.6141(3) 0.096(3) Uani 1 1 d . . . . .
H7AA H 0.1470 0.6494 0.6463 0.144 Uiso 1 1 calc R U . . .
H7AB H 0.1672 0.6789 0.5747 0.144 Uiso 1 1 calc R U . . .
H7AC H 0.2315 0.6439 0.6395 0.144 Uiso 1 1 calc R U . . .
C8A C 0.2834(3) 0.4550(3) 0.8409(2) 0.0339(12) Uani 1 1 d . . . . .
C9A C 0.2891(4) 0.3751(3) 0.8895(3) 0.069(2) Uani 1 1 d . . . . .
H9AA H 0.3208 0.3897 0.9361 0.104 Uiso 1 1 calc R U . . .
H9AB H 0.3110 0.3257 0.8695 0.104 Uiso 1 1 calc R U . . .
H9AC H 0.2391 0.3589 0.8940 0.104 Uiso 1 1 calc R U . . .
C10A C 0.3622(3) 0.4816(3) 0.8358(2) 0.0413(14) Uani 1 1 d . . . . .
H10A H 0.3933 0.4939 0.8831 0.062 Uiso 1 1 calc R U . . .
H10B H 0.3591 0.5343 0.8064 0.062 Uiso 1 1 calc R U . . .
H10C H 0.3845 0.4335 0.8146 0.062 Uiso 1 1 calc R U . . .
C11A C 0.2460(3) 0.5322(3) 0.8689(3) 0.0443(14) Uani 1 1 d . . . . .
H11A H 0.2738 0.5461 0.9171 0.066 Uiso 1 1 calc R U . . .
H11B H 0.1945 0.5164 0.8687 0.066 Uiso 1 1 calc R U . . .
H11C H 0.2457 0.5837 0.8387 0.066 Uiso 1 1 calc R U . . .
C12A C 0.2819(3) 0.2734(3) 0.5980(2) 0.0333(11) Uani 1 1 d . . . . .
C13A C 0.2300(3) 0.2477(3) 0.5346(2) 0.0285(11) Uani 1 1 d . . . . .
H13A H 0.2475 0.2438 0.4929 0.034 Uiso 1 1 calc R U . . .
C14A C 0.1577(3) 0.2286(2) 0.5298(2) 0.0234(10) Uani 1 1 d . . . . .
C15A C 0.3640(3) 0.2877(4) 0.6004(3) 0.0493(15) Uani 1 1 d . . . . .
C16A C 0.4045(4) 0.3234(6) 0.6735(3) 0.111(3) Uani 1 1 d . . . . .
H16A H 0.3841 0.3812 0.6807 0.167 Uiso 1 1 calc R U . . .
H16B H 0.4580 0.3289 0.6762 0.167 Uiso 1 1 calc R U . . .
H16C H 0.3971 0.2828 0.7101 0.167 Uiso 1 1 calc R U . . .
C17A C 0.3725(3) 0.3523(4) 0.5430(3) 0.0583(17) Uani 1 1 d . . . . .
H17A H 0.3515 0.3263 0.4966 0.087 Uiso 1 1 calc R U . . .
H17B H 0.4256 0.3652 0.5482 0.087 Uiso 1 1 calc R U . . .
H17C H 0.3459 0.4069 0.5476 0.087 Uiso 1 1 calc R U . . .
C18A C 0.3976(3) 0.1988(5) 0.5864(4) 0.0676(19) Uani 1 1 d . . . . .
H18A H 0.3729 0.1784 0.5389 0.101 Uiso 1 1 calc R U . . .
H18B H 0.3901 0.1555 0.6211 0.101 Uiso 1 1 calc R U . . .
H18C H 0.4512 0.2059 0.5902 0.101 Uiso 1 1 calc R U . . .
C19A C 0.1021(3) 0.2002(3) 0.4617(2) 0.0268(11) Uani 1 1 d . . . . .
C20A C 0.0702(3) 0.1094(4) 0.4733(3) 0.0335(15) Uiso 0.805(7) 1 d . . P A 1
H20A H 0.0494 0.1115 0.5147 0.050 Uiso 0.805(7) 1 calc R U P A 1
H20B H 0.1101 0.0654 0.4807 0.050 Uiso 0.805(7) 1 calc R U P A 1
H20C H 0.0307 0.0935 0.4317 0.050 Uiso 0.805(7) 1 calc R U P A 1
C21A C 0.1335(4) 0.1982(4) 0.3982(3) 0.0427(18) Uiso 0.805(7) 1 d . . P A 1
H21A H 0.1540 0.2562 0.3915 0.064 Uiso 0.805(7) 1 calc R U P A 1
H21B H 0.0938 0.1831 0.3566 0.064 Uiso 0.805(7) 1 calc R U P A 1
H21C H 0.1733 0.1541 0.4049 0.064 Uiso 0.805(7) 1 calc R U P A 1
C22A C 0.0361(4) 0.2675(4) 0.4489(4) 0.0443(18) Uiso 0.805(7) 1 d . . P A 1
H22A H 0.0146 0.2684 0.4899 0.066 Uiso 0.805(7) 1 calc R U P A 1
H22B H -0.0024 0.2500 0.4070 0.066 Uiso 0.805(7) 1 calc R U P A 1
H22C H 0.0546 0.3263 0.4416 0.066 Uiso 0.805(7) 1 calc R U P A 1
C20C C 0.1026(18) 0.2688(17) 0.4079(16) 0.050(8) Uiso 0.195(7) 1 d . . P A 2
H20D H 0.0754 0.3207 0.4177 0.074 Uiso 0.195(7) 1 calc R U P A 2
H20E H 0.0784 0.2459 0.3610 0.074 Uiso 0.195(7) 1 calc R U P A 2
H20F H 0.1543 0.2851 0.4093 0.074 Uiso 0.195(7) 1 calc R U P A 2
C21C C 0.1421(16) 0.1192(17) 0.4318(14) 0.045(7) Uiso 0.195(7) 1 d . . P A 2
H21D H 0.1952 0.1326 0.4374 0.067 Uiso 0.195(7) 1 calc R U P A 2
H21E H 0.1182 0.1102 0.3818 0.067 Uiso 0.195(7) 1 calc R U P A 2
H21F H 0.1372 0.0656 0.4582 0.067 Uiso 0.195(7) 1 calc R U P A 2
C22C C 0.0360(18) 0.173(2) 0.4709(17) 0.061(10) Uiso 0.195(7) 1 d . . P A 2
H22D H 0.0112 0.2215 0.4890 0.091 Uiso 0.195(7) 1 calc R U P A 2
H22E H 0.0439 0.1241 0.5046 0.091 Uiso 0.195(7) 1 calc R U P A 2
H22F H 0.0044 0.1530 0.4257 0.091 Uiso 0.195(7) 1 calc R U P A 2
W1B W 0.31940(2) 0.22417(2) 0.32928(2) 0.02705(6) Uani 1 1 d . . . . .
O1B O 0.26660(18) 0.3153(2) 0.33635(16) 0.0358(8) Uani 1 1 d . . . . .
O2B O 0.32207(18) 0.1675(2) 0.40591(15) 0.0381(8) Uani 1 1 d . . . . .
O3B O 0.38637(18) 0.1195(2) 0.29657(16) 0.0338(8) Uani 1 1 d . . . . .
O4B O 0.23881(16) 0.15813(19) 0.26537(15) 0.0283(7) Uani 1 1 d . . . . .
O5B O 0.33480(18) 0.2704(2) 0.22909(15) 0.0327(8) Uani 1 1 d . . . . .
O6B O 0.41970(19) 0.2762(2) 0.36180(16) 0.0374(8) Uani 1 1 d . . . . .
C1B C 0.3696(3) 0.0596(3) 0.2517(2) 0.0356(12) Uani 1 1 d . . . . .
C2B C 0.2947(3) 0.0477(3) 0.2109(2) 0.0362(12) Uani 1 1 d . . . . .
H2BA H 0.2860 0.0026 0.1764 0.043 Uiso 1 1 calc R U . . .
C3B C 0.2354(3) 0.0955(3) 0.2177(2) 0.0290(11) Uani 1 1 d . . . . .
C4B C 0.1565(3) 0.0842(3) 0.1727(2) 0.0328(11) Uani 1 1 d . . . . .
C5B C 0.1086(4) 0.0491(5) 0.2206(3) 0.076(2) Uani 1 1 d . . . . .
H5BA H 0.1081 0.0921 0.2578 0.115 Uiso 1 1 calc R U . . .
H5BB H 0.1296 -0.0064 0.2420 0.115 Uiso 1 1 calc R U . . .
H5BC H 0.0574 0.0393 0.1927 0.115 Uiso 1 1 calc R U . . .
C6B C 0.1268(3) 0.1729(3) 0.1439(3) 0.0525(16) Uani 1 1 d . . . . .
H6BA H 0.1269 0.2131 0.1831 0.079 Uiso 1 1 calc R U . . .
H6BB H 0.0757 0.1663 0.1149 0.079 Uiso 1 1 calc R U . . .
H6BC H 0.1587 0.1969 0.1151 0.079 Uiso 1 1 calc R U . . .
C7B C 0.1528(3) 0.0204(3) 0.1112(3) 0.0522(16) Uani 1 1 d . . . . .
H7BA H 0.1844 0.0423 0.0814 0.078 Uiso 1 1 calc R U . . .
H7BB H 0.1010 0.0157 0.0832 0.078 Uiso 1 1 calc R U . . .
H7BC H 0.1705 -0.0377 0.1297 0.078 Uiso 1 1 calc R U . . .
C8B C 0.4312(3) -0.0027(3) 0.2426(3) 0.0413(13) Uani 1 1 d . . . . .
C9B C 0.5066(3) 0.0265(4) 0.2865(3) 0.0566(16) Uani 1 1 d . . . . .
H9BA H 0.5171 0.0863 0.2727 0.085 Uiso 1 1 calc R U . . .
H9BB H 0.5453 -0.0136 0.2787 0.085 Uiso 1 1 calc R U . . .
H9BC H 0.5062 0.0259 0.3364 0.085 Uiso 1 1 calc R U . . .
C10B C 0.4121(3) -0.0949(3) 0.2653(3) 0.0574(17) Uani 1 1 d . . . . .
H10D H 0.4083 -0.0930 0.3144 0.086 Uiso 1 1 calc R U . . .
H10E H 0.4516 -0.1362 0.2612 0.086 Uiso 1 1 calc R U . . .
H10F H 0.3643 -0.1142 0.2349 0.086 Uiso 1 1 calc R U . . .
C11B C 0.4334(4) -0.0039(4) 0.1646(3) 0.075(2) Uani 1 1 d . . . . .
H11D H 0.4440 0.0555 0.1501 0.113 Uiso 1 1 calc R U . . .
H11E H 0.3850 -0.0236 0.1357 0.113 Uiso 1 1 calc R U . . .
H11F H 0.4726 -0.0442 0.1582 0.113 Uiso 1 1 calc R U . . .
C12B C 0.3893(3) 0.3035(3) 0.2108(2) 0.0302(11) Uani 1 1 d . . . . .
C13B C 0.4587(3) 0.3185(4) 0.2609(3) 0.0429(13) Uani 1 1 d . . . . .
H13B H 0.4995 0.3394 0.2438 0.051 Uiso 1 1 calc R U . . .
C14B C 0.4703(3) 0.3049(3) 0.3312(3) 0.0385(13) Uani 1 1 d . . . . .
C15B C 0.3768(3) 0.3275(3) 0.1332(3) 0.0401(13) Uani 1 1 d . . . . .
C16B C 0.3719(5) 0.2416(4) 0.0935(3) 0.081(2) Uani 1 1 d . . . . .
H16D H 0.3636 0.2535 0.0430 0.122 Uiso 1 1 calc R U . . .
H16E H 0.3302 0.2067 0.1018 0.122 Uiso 1 1 calc R U . . .
H16F H 0.4186 0.2088 0.1100 0.122 Uiso 1 1 calc R U . . .
C17B C 0.3067(3) 0.3805(4) 0.1128(3) 0.0644(18) Uani 1 1 d . . . . .
H17D H 0.2982 0.3985 0.0634 0.097 Uiso 1 1 calc R U . . .
H17E H 0.3115 0.4328 0.1428 0.097 Uiso 1 1 calc R U . . .
H17F H 0.2645 0.3449 0.1188 0.097 Uiso 1 1 calc R U . . .
C18B C 0.4414(3) 0.3812(4) 0.1189(3) 0.0629(18) Uani 1 1 d . . . . .
H18D H 0.4289 0.4004 0.0696 0.094 Uiso 1 1 calc R U . . .
H18E H 0.4867 0.3449 0.1281 0.094 Uiso 1 1 calc R U . . .
H18F H 0.4502 0.4328 0.1498 0.094 Uiso 1 1 calc R U . . .
C19B C 0.5458(3) 0.3216(4) 0.3837(3) 0.0585(18) Uani 1 1 d . . . . .
C20B C 0.5367(7) 0.3494(8) 0.4500(6) 0.084(4) Uiso 0.633(8) 1 d . . P B 1
H20G H 0.4981 0.3950 0.4432 0.125 Uiso 0.633(8) 1 calc R U P B 1
H20H H 0.5841 0.3732 0.4779 0.125 Uiso 0.633(8) 1 calc R U P B 1
H20I H 0.5217 0.2992 0.4747 0.125 Uiso 0.633(8) 1 calc R U P B 1
C21B C 0.5843(6) 0.4054(6) 0.3484(5) 0.066(3) Uiso 0.633(8) 1 d . . P B 1
H21G H 0.5487 0.4542 0.3377 0.099 Uiso 0.633(8) 1 calc R U P B 1
H21H H 0.5966 0.3855 0.3050 0.099 Uiso 0.633(8) 1 calc R U P B 1
H21I H 0.6299 0.4250 0.3821 0.099 Uiso 0.633(8) 1 calc R U P B 1
C22B C 0.5934(5) 0.2483(6) 0.3838(5) 0.046(2) Uiso 0.633(8) 1 d . . P B 1
H22G H 0.6068 0.2448 0.3384 0.069 Uiso 0.633(8) 1 calc R U P B 1
H22H H 0.5675 0.1943 0.3914 0.069 Uiso 0.633(8) 1 calc R U P B 1
H22I H 0.6389 0.2550 0.4218 0.069 Uiso 0.633(8) 1 calc R U P B 1
C20D C 0.5405(7) 0.3974(7) 0.4303(6) 0.018(3) Uiso 0.367(8) 1 d . . P B 2
H20J H 0.5344 0.4519 0.4028 0.027 Uiso 0.367(8) 1 calc R U P B 2
H20K H 0.5862 0.4009 0.4684 0.027 Uiso 0.367(8) 1 calc R U P B 2
H20L H 0.4973 0.3894 0.4505 0.027 Uiso 0.367(8) 1 calc R U P B 2
C21D C 0.6106(11) 0.3023(12) 0.3617(10) 0.072(6) Uiso 0.367(8) 1 d . . P B 2
H21J H 0.6178 0.3469 0.3278 0.108 Uiso 0.367(8) 1 calc R U P B 2
H21K H 0.6056 0.2443 0.3393 0.108 Uiso 0.367(8) 1 calc R U P B 2
H21L H 0.6537 0.3024 0.4025 0.108 Uiso 0.367(8) 1 calc R U P B 2
C22D C 0.5517(10) 0.2330(9) 0.4453(8) 0.053(5) Uiso 0.367(8) 1 d . . P B 2
H22J H 0.5418 0.1772 0.4196 0.080 Uiso 0.367(8) 1 calc R U P B 2
H22K H 0.5146 0.2418 0.4729 0.080 Uiso 0.367(8) 1 calc R U P B 2
H22L H 0.6018 0.2316 0.4769 0.080 Uiso 0.367(8) 1 calc R U P B 2
C23 C 0.3647(8) -0.0226(9) 0.5054(7) 0.073(4) Uiso 0.5 1 d . . P C -3
H23A H 0.3154 -0.0509 0.4936 0.110 Uiso 0.5 1 calc R U P C -3
H23B H 0.3585 0.0411 0.5090 0.110 Uiso 0.5 1 calc R U P C -3
H23C H 0.3940 -0.0454 0.5506 0.110 Uiso 0.5 1 calc R U P C -3
C24 C 0.3997(11) -0.0397(12) 0.4559(10) 0.074(5) Uiso 0.5 1 d . . P C -3
H24A H 0.3686 -0.0221 0.4091 0.089 Uiso 0.5 1 calc R U P C -3
H24B H 0.4109 -0.1033 0.4548 0.089 Uiso 0.5 1 calc R U P C -3
C25 C 0.4651(11) 0.0089(17) 0.473(1) 0.125(7) Uiso 0.5 1 d . . P C -3
H25A H 0.4997 -0.0379 0.4656 0.150 Uiso 0.5 1 calc R U P C -3
H25B H 0.4565 0.0443 0.4293 0.150 Uiso 0.5 1 calc R U P C -3
C26 C 0.5079(9) 0.0532(10) 0.5077(9) 0.075(4) Uiso 0.5 1 d . . P C -3
H26A H 0.4979 0.0453 0.5547 0.090 Uiso 0.5 1 calc R U P C -3
H26B H 0.4893 0.1128 0.4924 0.090 Uiso 0.5 1 calc R U P C -3
C27 C 0.6037(13) 0.0661(15) 0.5271(13) 0.119(9) Uiso 0.5 1 d . . P C -3
H27A H 0.6184 0.1142 0.5610 0.178 Uiso 0.5 1 calc R U P C -3
H27B H 0.6191 0.0799 0.4838 0.178 Uiso 0.5 1 calc R U P C -3
H27C H 0.6279 0.0115 0.5475 0.178 Uiso 0.5 1 calc R U P C -3

loop_
_atom_site_aniso_label
_atom_site_aniso_U_11
_atom_site_aniso_U_22
_atom_site_aniso_U_33
_atom_site_aniso_U_23
_atom_site_aniso_U_13
_atom_site_aniso_U_12
W1A 0.03276(13) 0.01967(8) 0.01721(9) -0.00366(7) 0.00802(8) -0.00761(8)
O1A 0.046(2) 0.0215(15) 0.0287(17) -0.0064(13) 0.0087(15) -0.0030(15)
O2A 0.043(2) 0.0349(17) 0.0289(18) -0.0088(13) 0.0083(16) -0.0024(15)
O3A 0.052(2) 0.0294(17) 0.0231(17) 0.0054(13) -0.0095(15) -0.0234(16)
O4A 0.047(2) 0.0187(14) 0.0181(15) -0.0018(11) 0.0018(14) -0.0073(14)
O5A 0.028(2) 0.055(2) 0.0215(16) -0.0082(15) 0.0046(14) -0.0167(16)
O6A 0.031(2) 0.0315(16) 0.0205(15) -0.0076(12) 0.0080(14) -0.0119(14)
C1A 0.028(3) 0.031(2) 0.027(2) 0.0060(19) -0.005(2) -0.007(2)
C2A 0.036(3) 0.022(2) 0.030(3) 0.0044(18) -0.007(2) -0.012(2)
C3A 0.033(3) 0.021(2) 0.025(2) -0.0036(17) 0.002(2) -0.001(2)
C4A 0.027(3) 0.037(3) 0.035(3) 0.015(2) -0.005(2) -0.010(2)
C5A 0.070(5) 0.086(5) 0.078(5) 0.050(4) 0.037(4) 0.026(4)
C6A 0.035(4) 0.044(3) 0.046(3) 0.009(2) -0.003(3) -0.005(2)
C7A 0.143(7) 0.041(3) 0.059(4) 0.025(3) -0.062(4) -0.032(4)
C8A 0.051(4) 0.024(2) 0.020(2) -0.0015(17) -0.005(2) -0.008(2)
C9A 0.126(6) 0.039(3) 0.026(3) 0.006(2) -0.016(3) -0.025(3)
C10A 0.048(4) 0.038(3) 0.029(3) -0.006(2) -0.009(2) 0.011(3)
C11A 0.048(4) 0.049(3) 0.033(3) -0.014(2) 0.005(3) -0.010(3)
C12A 0.030(3) 0.049(3) 0.023(2) -0.004(2) 0.010(2) -0.011(2)
C13A 0.030(3) 0.038(2) 0.020(2) -0.0022(18) 0.009(2) -0.006(2)
C14A 0.028(3) 0.022(2) 0.021(2) -0.0046(16) 0.0071(19) -0.0015(19)
C15A 0.032(4) 0.087(4) 0.030(3) -0.009(3) 0.010(2) -0.028(3)
C16A 0.041(5) 0.254(10) 0.041(4) -0.034(5) 0.013(3) -0.079(6)
C17A 0.049(4) 0.080(4) 0.055(4) -0.014(3) 0.030(3) -0.034(3)
C18A 0.027(4) 0.111(6) 0.065(4) 0.020(4) 0.010(3) 0.001(4)
C19A 0.026(3) 0.031(2) 0.023(2) -0.0069(17) 0.005(2) -0.007(2)
W1B 0.02857(13) 0.03342(10) 0.01741(9) -0.00225(7) 0.00231(8) -0.00389(9)
O1B 0.037(2) 0.0325(17) 0.0350(19) -0.0064(14) 0.0033(16) -0.0061(15)
O2B 0.042(2) 0.049(2) 0.0244(17) 0.0058(15) 0.0097(15) 0.0036(17)
O3B 0.036(2) 0.0379(18) 0.0255(17) -0.0050(14) 0.0038(15) -0.0028(15)
O4B 0.0206(19) 0.0380(17) 0.0278(17) -0.0100(13) 0.0087(13) -0.0062(14)
O5B 0.024(2) 0.049(2) 0.0243(17) 0.0056(14) 0.0054(14) -0.0024(16)
O6B 0.032(2) 0.051(2) 0.0241(17) -0.0027(15) -0.0015(15) -0.0114(17)
C1B 0.049(4) 0.036(3) 0.020(2) 0.0105(19) 0.006(2) 0.006(2)
C2B 0.044(4) 0.033(2) 0.025(3) -0.0058(19) -0.004(2) 0.011(2)
C3B 0.036(3) 0.028(2) 0.020(2) 0.0006(17) 0.002(2) -0.003(2)
C4B 0.029(3) 0.034(2) 0.030(3) -0.0052(19) -0.003(2) 0.000(2)
C5B 0.061(5) 0.116(6) 0.048(4) -0.015(4) 0.004(3) -0.047(4)
C6B 0.037(4) 0.043(3) 0.064(4) -0.008(3) -0.014(3) 0.012(3)
C7B 0.059(4) 0.045(3) 0.037(3) -0.016(2) -0.018(3) 0.013(3)
C8B 0.048(4) 0.042(3) 0.033(3) 0.002(2) 0.008(3) 0.019(3)
C9B 0.040(4) 0.051(3) 0.081(5) 0.001(3) 0.019(3) 0.006(3)
C10B 0.050(4) 0.043(3) 0.067(4) 0.004(3) -0.009(3) 0.011(3)
C11B 0.087(5) 0.098(5) 0.044(4) -0.003(3) 0.023(4) 0.048(4)
C12B 0.032(3) 0.028(2) 0.035(3) -0.0019(19) 0.016(2) 0.005(2)
C13B 0.029(3) 0.060(3) 0.045(3) -0.023(3) 0.020(3) -0.017(3)
C14B 0.029(3) 0.045(3) 0.038(3) -0.022(2) 0.003(2) 0.001(2)
C15B 0.055(4) 0.035(3) 0.036(3) 0.005(2) 0.022(3) 0.007(3)
C16B 0.153(8) 0.065(4) 0.030(3) -0.007(3) 0.033(4) -0.013(4)
C17B 0.054(4) 0.110(5) 0.026(3) 0.020(3) 0.004(3) 0.013(4)
C18B 0.073(5) 0.057(4) 0.073(4) 0.028(3) 0.044(4) 0.018(3)
C19B 0.018(3) 0.099(5) 0.058(4) -0.049(4) 0.009(3) -0.003(3)

loop_
_atom_type_symbol
_atom_type_description
_atom_type_scat_dispersion_real
_atom_type_scat_dispersion_imag
_atom_type_scat_source
C C 0.0033 0.0016 'International Tables Vol C Tables 4.2.6.8 and 6.1.1.4'
H H 0.0000 0.0000 'International Tables Vol C Tables 4.2.6.8 and 6.1.1.4'
O O 0.0106 0.0060 'International Tables Vol C Tables 4.2.6.8 and 6.1.1.4'
W W -0.8490 6.8722 'International Tables Vol C Tables 4.2.6.8 and 6.1.1.4'

loop_
_geom_angle_atom_site_label_1
_geom_angle_atom_site_label_2
_geom_angle_atom_site_label_3
_geom_angle
O1A W1A O2A 103.74(15)
O1A W1A O6A 99.86(12)
O2A W1A O6A 95.29(13)
O1A W1A O4A 92.91(12)
O2A W1A O4A 99.97(14)
O6A W1A O4A 157.18(12)
O1A W1A O3A 165.47(14)
O2A W1A O3A 90.22(14)
O6A W1A O3A 82.57(11)
O4A W1A O3A 80.51(11)
O1A W1A O5A 90.19(14)
O2A W1A O5A 165.88(14)
O6A W1A O5A 79.81(12)
O4A W1A O5A 81.33(12)
O3A W1A O5A 76.07(13)
C1A O3A W1A 133.3(3)
C3A O4A W1A 135.8(3)
C12A O5A W1A 132.8(3)
C14A O6A W1A 135.9(3)
O3A C1A C2A 122.4(4)
O3A C1A C4A 115.7(4)
C2A C1A C4A 121.9(4)
C3A C2A C1A 123.4(4)
C3A C2A H2AA 118.3
C1A C2A H2AA 118.3
O4A C3A C2A 123.9(4)
O4A C3A C8A 114.7(4)
C2A C3A C8A 121.4(4)
C7A C4A C6A 109.8(5)
C7A C4A C1A 114.3(4)
C6A C4A C1A 108.9(4)
C7A C4A C5A 110.4(5)
C6A C4A C5A 106.0(5)
C1A C4A C5A 107.0(4)
C4A C5A H5AA 109.5
C4A C5A H5AB 109.5
H5AA C5A H5AB 109.5
C4A C5A H5AC 109.5
H5AA C5A H5AC 109.5
H5AB C5A H5AC 109.5
C4A C6A H6AA 109.5
C4A C6A H6AB 109.5
H6AA C6A H6AB 109.5
C4A C6A H6AC 109.5
H6AA C6A H6AC 109.5
H6AB C6A H6AC 109.5
C4A C7A H7AA 109.5
C4A C7A H7AB 109.5
H7AA C7A H7AB 109.5
C4A C7A H7AC 109.5
H7AA C7A H7AC 109.5
H7AB C7A H7AC 109.5
C11A C8A C9A 110.8(4)
C11A C8A C3A 108.2(4)
C9A C8A C3A 110.5(4)
C11A C8A C10A 109.8(4)
C9A C8A C10A 109.1(4)
C3A C8A C10A 108.4(4)
C8A C9A H9AA 109.5
C8A C9A H9AB 109.5
H9AA C9A H9AB 109.5
C8A C9A H9AC 109.5
H9AA C9A H9AC 109.5
H9AB C9A H9AC 109.5
C8A C10A H10A 109.5
C8A C10A H10B 109.5
H10A C10A H10B 109.5
C8A C10A H10C 109.5
H10A C10A H10C 109.5
H10B C10A H10C 109.5
C8A C11A H11A 109.5
C8A C11A H11B 109.5
H11A C11A H11B 109.5
C8A C11A H11C 109.5
H11A C11A H11C 109.5
H11B C11A H11C 109.5
O5A C12A C13A 121.5(4)
O5A C12A C15A 117.2(4)
C13A C12A C15A 121.3(4)
C14A C13A C12A 124.3(4)
C14A C13A H13A 117.9
C12A C13A H13A 117.9
O6A C14A C13A 124.0(4)
O6A C14A C19A 111.9(4)
C13A C14A C19A 124.2(4)
C12A C15A C17A 110.5(5)
C12A C15A C18A 108.2(4)
C17A C15A C18A 108.3(5)
C12A C15A C16A 109.4(4)
C17A C15A C16A 109.9(5)
C18A C15A C16A 110.5(6)
C15A C16A H16A 109.5
C15A C16A H16B 109.5
H16A C16A H16B 109.5
C15A C16A H16C 109.5
H16A C16A H16C 109.5
H16B C16A H16C 109.5
C15A C17A H17A 109.5
C15A C17A H17B 109.5
H17A C17A H17B 109.5
C15A C17A H17C 109.5
H17A C17A H17C 109.5
H17B C17A H17C 109.5
C15A C18A H18A 109.5
C15A C18A H18B 109.5
H18A C18A H18B 109.5
C15A C18A H18C 109.5
H18A C18A H18C 109.5
H18B C18A H18C 109.5
C22C C19A C20C 118.5(19)
C22C C19A C14A 114.1(14)
C20C C19A C14A 107.5(12)
C21A C19A C14A 114.6(4)
C21A C19A C20A 110.1(4)
C14A C19A C20A 108.9(4)
C21A C19A C22A 109.0(5)
C14A C19A C22A 106.6(4)
C20A C19A C22A 107.4(4)
C22C C19A C21C 108.8(17)
C20C C19A C21C 101.3(15)
C14A C19A C21C 105.2(10)
C19A C20A H20A 109.5
C19A C20A H20B 109.5
H20A C20A H20B 109.5
C19A C20A H20C 109.5
H20A C20A H20C 109.5
H20B C20A H20C 109.5
C19A C21A H21A 109.5
C19A C21A H21B 109.5
H21A C21A H21B 109.5
C19A C21A H21C 109.5
H21A C21A H21C 109.5
H21B C21A H21C 109.5
C19A C22A H22A 109.5
C19A C22A H22B 109.5
H22A C22A H22B 109.5
C19A C22A H22C 109.5
H22A C22A H22C 109.5
H22B C22A H22C 109.5
C19A C20C H20D 109.5
C19A C20C H20E 109.5
H20D C20C H20E 109.5
C19A C20C H20F 109.5
H20D C20C H20F 109.5
H20E C20C H20F 109.5
C19A C21C H21D 109.5
C19A C21C H21E 109.5
H21D C21C H21E 109.5
C19A C21C H21F 109.5
H21D C21C H21F 109.5
H21E C21C H21F 109.5
C19A C22C H22D 109.5
C19A C22C H22E 109.5
H22D C22C H22E 109.5
C19A C22C H22F 109.5
H22D C22C H22F 109.5
H22E C22C H22F 109.5
O1B W1B O2B 103.23(15)
O1B W1B O4B 96.18(13)
O2B W1B O4B 98.87(14)
O1B W1B O6B 98.99(14)
O2B W1B O6B 95.51(14)
O4B W1B O6B 156.10(13)
O1B W1B O5B 90.80(13)
O2B W1B O5B 165.90(14)
O4B W1B O5B 80.62(12)
O6B W1B O5B 80.81(12)
O1B W1B O3B 167.09(13)
O2B W1B O3B 89.64(13)
O4B W1B O3B 80.62(11)
O6B W1B O3B 80.48(13)
O5B W1B O3B 76.35(12)
C1B O3B W1B 132.1(3)
C3B O4B W1B 135.5(3)
C12B O5B W1B 133.0(3)
C14B O6B W1B 135.1(3)
O3B C1B C2B 121.6(5)
O3B C1B C8B 118.2(5)
C2B C1B C8B 120.2(4)
C3B C2B C1B 125.1(4)
C3B C2B H2BA 117.4
C1B C2B H2BA 117.4
O4B C3B C2B 123.9(4)
O4B C3B C4B 111.3(4)
C2B C3B C4B 124.8(4)
C6B C4B C3B 108.9(4)
C6B C4B C5B 109.2(5)
C3B C4B C5B 107.5(4)
C6B C4B C7B 109.2(4)
C3B C4B C7B 112.2(4)
C5B C4B C7B 109.7(4)
C4B C5B H5BA 109.5
C4B C5B H5BB 109.5
H5BA C5B H5BB 109.5
C4B C5B H5BC 109.5
H5BA C5B H5BC 109.5
H5BB C5B H5BC 109.5
C4B C6B H6BA 109.5
C4B C6B H6BB 109.5
H6BA C6B H6BB 109.5
C4B C6B H6BC 109.5
H6BA C6B H6BC 109.5
H6BB C6B H6BC 109.5
C4B C7B H7BA 109.5
C4B C7B H7BB 109.5
H7BA C7B H7BB 109.5
C4B C7B H7BC 109.5
H7BA C7B H7BC 109.5
H7BB C7B H7BC 109.5
C9B C8B C1B 111.0(4)
C9B C8B C10B 110.4(4)
C1B C8B C10B 107.6(5)
C9B C8B C11B 108.8(5)
C1B C8B C11B 109.0(4)
C10B C8B C11B 110.0(5)
C8B C9B H9BA 109.5
C8B C9B H9BB 109.5
H9BA C9B H9BB 109.5
C8B C9B H9BC 109.5
H9BA C9B H9BC 109.5
H9BB C9B H9BC 109.5
C8B C10B H10D 109.5
C8B C10B H10E 109.5
H10D C10B H10E 109.5
C8B C10B H10F 109.5
H10D C10B H10F 109.5
H10E C10B H10F 109.5
C8B C11B H11D 109.5
C8B C11B H11E 109.5
H11D C11B H11E 109.5
C8B C11B H11F 109.5
H11D C11B H11F 109.5
H11E C11B H11F 109.5
O5B C12B C13B 121.0(4)
O5B C12B C15B 116.5(4)
C13B C12B C15B 122.5(4)
C14B C13B C12B 124.3(5)
C14B C13B H13B 117.8
C12B C13B H13B 117.8
O6B C14B C13B 124.5(5)
O6B C14B C19B 112.5(5)
C13B C14B C19B 123.0(5)
C17B C15B C16B 113.0(5)
C17B C15B C12B 107.7(4)
C16B C15B C12B 106.3(4)
C17B C15B C18B 109.1(4)
C16B C15B C18B 108.6(5)
C12B C15B C18B 112.2(5)
C15B C16B H16D 109.5
C15B C16B H16E 109.5
H16D C16B H16E 109.5
C15B C16B H16F 109.5
H16D C16B H16F 109.5
H16E C16B H16F 109.5
C15B C17B H17D 109.5
C15B C17B H17E 109.5
H17D C17B H17E 109.5
C15B C17B H17F 109.5
H17D C17B H17F 109.5
H17E C17B H17F 109.5
C15B C18B H18D 109.5
C15B C18B H18E 109.5
H18D C18B H18E 109.5
C15B C18B H18F 109.5
H18D C18B H18F 109.5
H18E C18B H18F 109.5
C20B C19B C22B 116.5(8)
C21D C19B C20D 122.8(10)
C21D C19B C14B 117.6(9)
C20B C19B C14B 111.8(6)
C22B C19B C14B 109.3(5)
C20D C19B C14B 110.6(6)
C20B C19B C21B 107.9(7)
C22B C19B C21B 105.8(6)
C14B C19B C21B 104.8(6)
C21D C19B C22D 97.8(10)
C20D C19B C22D 99.9(7)
C14B C19B C22D 102.7(7)
C19B C20B H20G 109.5
C19B C20B H20H 109.5
H20G C20B H20H 109.5
C19B C20B H20I 109.5
H20G C20B H20I 109.5
H20H C20B H20I 109.5
C19B C21B H21G 109.5
C19B C21B H21H 109.5
H21G C21B H21H 109.5
C19B C21B H21I 109.5
H21G C21B H21I 109.5
H21H C21B H21I 109.5
C19B C22B H22G 109.5
C19B C22B H22H 109.5
H22G C22B H22H 109.5
C19B C22B H22I 109.5
H22G C22B H22I 109.5
H22H C22B H22I 109.5
C19B C20D H20J 109.5
C19B C20D H20K 109.5
H20J C20D H20K 109.5
C19B C20D H20L 109.5
H20J C20D H20L 109.5
H20K C20D H20L 109.5
C19B C21D H21J 109.5
C19B C21D H21K 109.5
H21J C21D H21K 109.5
C19B C21D H21L 109.5
H21J C21D H21L 109.5
H21K C21D H21L 109.5
C19B C22D H22J 109.5
C19B C22D H22K 109.5
H22J C22D H22K 109.5
C19B C22D H22L 109.5
H22J C22D H22L 109.5
H22K C22D H22L 109.5
C24 C23 H23A 109.5
C24 C23 H23B 109.5
H23A C23 H23B 109.5
C24 C23 H23C 109.5
H23A C23 H23C 109.5
H23B C23 H23C 109.5
C23 C24 C25 105.9(17)
C23 C24 H24A 110.6
C25 C24 H24A 110.6
C23 C24 H24B 110.6
C25 C24 H24B 110.6
H24A C24 H24B 108.7
C26 C25 C24 155(2)
C26 C25 H25A 97.8
C24 C25 H25A 97.8
C26 C25 H25B 97.8
C24 C25 H25B 97.8
H25A C25 H25B 103.7
C25 C26 C27 136.7(19)
C25 C26 H26A 103.0
C27 C26 H26A 103.0
C25 C26 H26B 103.0
C27 C26 H26B 103.0
H26A C26 H26B 105.1
C26 C27 H27A 109.5
C26 C27 H27B 109.5
H27A C27 H27B 109.5
C26 C27 H27C 109.5
H27A C27 H27C 109.5
H27B C27 H27C 109.5

loop_
_geom_bond_atom_site_label_1
_geom_bond_atom_site_label_2
_geom_bond_distance
W1A O1A 1.719(3)
W1A O2A 1.721(3)
W1A O6A 1.974(3)
W1A O4A 1.989(3)
W1A O3A 2.147(3)
W1A O5A 2.177(3)
O3A C1A 1.250(5)
O4A C3A 1.300(5)
O5A C12A 1.255(5)
O6A C14A 1.316(5)
C1A C2A 1.419(6)
C1A C4A 1.531(6)
C2A C3A 1.368(6)
C2A H2AA 0.9500
C3A C8A 1.533(6)
C4A C7A 1.467(7)
C4A C6A 1.513(6)
C4A C5A 1.580(8)
C5A H5AA 0.9800
C5A H5AB 0.9800
C5A H5AC 0.9800
C6A H6AA 0.9800
C6A H6AB 0.9800
C6A H6AC 0.9800
C7A H7AA 0.9800
C7A H7AB 0.9800
C7A H7AC 0.9800
C8A C11A 1.530(7)
C8A C9A 1.531(6)
C8A C10A 1.536(7)
C9A H9AA 0.9800
C9A H9AB 0.9800
C9A H9AC 0.9800
C10A H10A 0.9800
C10A H10B 0.9800
C10A H10C 0.9800
C11A H11A 0.9800
C11A H11B 0.9800
C11A H11C 0.9800
C12A C13A 1.424(6)
C12A C15A 1.519(7)
C13A C14A 1.346(6)
C13A H13A 0.9500
C14A C19A 1.532(6)
C15A C17A 1.530(7)
C15A C18A 1.540(8)
C15A C16A 1.542(7)
C16A H16A 0.9800
C16A H16B 0.9800
C16A H16C 0.9800
C17A H17A 0.9800
C17A H17B 0.9800
C17A H17C 0.9800
C18A H18A 0.9800
C18A H18B 0.9800
C18A H18C 0.9800
C19A C22C 1.34(3)
C19A C20C 1.48(3)
C19A C21A 1.496(8)
C19A C20A 1.540(7)
C19A C22A 1.563(8)
C19A C21C 1.62(3)
C20A H20A 0.9800
C20A H20B 0.9800
C20A H20C 0.9800
C21A H21A 0.9800
C21A H21B 0.9800
C21A H21C 0.9800
C22A H22A 0.9800
C22A H22B 0.9800
C22A H22C 0.9800
C20C H20D 0.9800
C20C H20E 0.9800
C20C H20F 0.9800
C21C H21D 0.9800
C21C H21E 0.9800
C21C H21F 0.9800
C22C H22D 0.9800
C22C H22E 0.9800
C22C H22F 0.9800
W1B O1B 1.719(3)
W1B O2B 1.720(3)
W1B O4B 1.968(3)
W1B O6B 1.970(3)
W1B O5B 2.167(3)
W1B O3B 2.205(3)
O3B C1B 1.250(5)
O4B C3B 1.324(5)
O5B C12B 1.252(5)
O6B C14B 1.302(6)
C1B C2B 1.428(7)
C1B C8B 1.524(7)
C2B C3B 1.347(6)
C2B H2BA 0.9500
C3B C4B 1.515(6)
C4B C6B 1.512(6)
C4B C5B 1.535(7)
C4B C7B 1.536(6)
C5B H5BA 0.9800
C5B H5BB 0.9800
C5B H5BC 0.9800
C6B H6BA 0.9800
C6B H6BB 0.9800
C6B H6BC 0.9800
C7B H7BA 0.9800
C7B H7BB 0.9800
C7B H7BC 0.9800
C8B C9B 1.512(7)
C8B C10B 1.537(7)
C8B C11B 1.538(7)
C9B H9BA 0.9800
C9B H9BB 0.9800
C9B H9BC 0.9800
C10B H10D 0.9800
C10B H10E 0.9800
C10B H10F 0.9800
C11B H11D 0.9800
C11B H11E 0.9800
C11B H11F 0.9800
C12B C13B 1.428(7)
C12B C15B 1.524(6)
C13B C14B 1.355(7)
C13B H13B 0.9500
C14B C19B 1.537(7)
C15B C17B 1.492(7)
C15B C16B 1.511(7)
C15B C18B 1.527(7)
C16B H16D 0.9800
C16B H16E 0.9800
C16B H16F 0.9800
C17B H17D 0.9800
C17B H17E 0.9800
C17B H17F 0.9800
C18B H18D 0.9800
C18B H18E 0.9800
C18B H18F 0.9800
C19B C21D 1.397(19)
C19B C20B 1.414(12)
C19B C22B 1.419(10)
C19B C20D 1.490(11)
C19B C21B 1.686(11)
C19B C22D 1.793(16)
C20B H20G 0.9800
C20B H20H 0.9800
C20B H20I 0.9800
C21B H21G 0.9800
C21B H21H 0.9800
C21B H21I 0.9800
C22B H22G 0.9800
C22B H22H 0.9800
C22B H22I 0.9800
C20D H20J 0.9800
C20D H20K 0.9800
C20D H20L 0.9800
C21D H21J 0.9800
C21D H21K 0.9800
C21D H21L 0.9800
C22D H22J 0.9800
C22D H22K 0.9800
C22D H22L 0.9800
C23 C24 1.32(2)
C23 H23A 0.9800
C23 H23B 0.9800
C23 H23C 0.9800
C24 C25 1.39(3)
C24 H24A 0.9900
C24 H24B 0.9900
C25 C26 1.129(18)
C25 H25A 0.9900
C25 H25B 0.9900
C26 C27 1.72(3)
C26 H26A 0.9900
C26 H26B 0.9900
C27 H27A 0.9800
C27 H27B 0.9800
C27 H27C 0.9800
